data_4303475
loop_
_publ_author_name
'He-Rui Wen'
'Yun-Zhi Tang'
'Cai-Ming Liu'
'Jing-Lin Chen'
'Chang-Lin Yu'

_publ_section_title
;
One-Dimensional Homochiral Cyano-Bridged Heterometallic Chain Coordination
Polymers with Metamagnetic or Ferroelectric Properties
;
_journal_name_full 'Inorganic Chemistry'
_journal_page_first 10177
_journal_page_last 10185
_journal_paper_doi 10.1021/ic901224f
_journal_volume 48
_journal_year 2009
_chemical_absolute_configuration syn
_chemical_formula_sum 'C35 H30 Fe Mn N8 O5'
_chemical_formula_weight 753.46
_chemical_name_systematic
; 
 ? 
;
_space_group_IT_number 4
_symmetry_cell_setting monoclinic
_symmetry_space_group_name_Hall 'P 2yb'
_symmetry_space_group_name_H-M 'P 1 21 1'
_atom_sites_solution_hydrogens geom
_atom_sites_solution_primary direct
_atom_sites_solution_secondary difmap
_audit_creation_method SHELXL-97
_cell_angle_alpha 90.00
_cell_angle_beta 92.314(3)
_cell_angle_gamma 90.00
_cell_formula_units_Z 2
_cell_length_a 10.3411(13)
_cell_length_b 13.2280(17)
_cell_length_c 11.8306(15)
_cell_measurement_temperature 291(2)
_cell_volume 1617.0(4)
_computing_cell_refinement SMART
_computing_data_collection 'SMART (Bruker, 2000)'
_computing_data_reduction 'SAINT (Bruker, 2000)'
_computing_molecular_graphics 'SHELXL-97 (Sheldrick, 1997)'
_computing_publication_material 'SHELXL-97 (Sheldrick, 1997)'
_computing_structure_refinement 'SHELXL-97 (Sheldrick, 1997)'
_computing_structure_solution 'SHELXS-97 (Sheldrick, 1990)'
_diffrn_ambient_temperature 291(2)
_diffrn_detector_area_resol_mean '15x15 microns'
_diffrn_measured_fraction_theta_full 0.999
_diffrn_measured_fraction_theta_max 0.999
_diffrn_measurement_device_type 'CCD area dtetector'
_diffrn_measurement_method 'phi and omega scans'
_diffrn_radiation_monochromator graphite
_diffrn_radiation_source 'fine-focus sealed tube'
_diffrn_radiation_type MoK\a
_diffrn_radiation_wavelength 0.71073
_diffrn_reflns_av_R_equivalents 0.0456
_diffrn_reflns_av_sigmaI/netI 0.0756
_diffrn_reflns_limit_h_max 12
_diffrn_reflns_limit_h_min -12
_diffrn_reflns_limit_k_max 16
_diffrn_reflns_limit_k_min -16
_diffrn_reflns_limit_l_max 14
_diffrn_reflns_limit_l_min -13
_diffrn_reflns_number 10996
_diffrn_reflns_theta_full 26.00
_diffrn_reflns_theta_max 26.00
_diffrn_reflns_theta_min 1.72
_exptl_absorpt_coefficient_mu 0.897
_exptl_absorpt_correction_T_max 0.8136
_exptl_absorpt_correction_T_min 0.7623
_exptl_absorpt_correction_type 'empirical(SADABS, Sheldrick 1996)'
_exptl_crystal_colour black
_exptl_crystal_density_diffrn 1.547
_exptl_crystal_density_method 'not measured'
_exptl_crystal_description block
_exptl_crystal_F_000 774
_exptl_crystal_size_max 0.32
_exptl_crystal_size_mid 0.26
_exptl_crystal_size_min 0.24
_refine_diff_density_max 0.297
_refine_diff_density_min -0.577
_refine_diff_density_rms 0.078
_refine_ls_abs_structure_details 'Flack H D (1983), Acta Cryst. A39, 876-881'
_refine_ls_abs_structure_Flack 0.01(2)
_refine_ls_extinction_method none
_refine_ls_goodness_of_fit_ref 1.057
_refine_ls_hydrogen_treatment constr
_refine_ls_matrix_type full
_refine_ls_number_parameters 451
_refine_ls_number_reflns 6002
_refine_ls_number_restraints 1
_refine_ls_restrained_S_all 1.057
_refine_ls_R_factor_all 0.0758
_refine_ls_R_factor_gt 0.0640
_refine_ls_shift/su_max 0.001
_refine_ls_shift/su_mean 0.000
_refine_ls_structure_factor_coef Fsqd
_refine_ls_weighting_details 'calc w=1/[\s^2^(Fo^2^)+(0.0837P)^2^+0.0000P] where P=(Fo^2^+2Fc^2^)/3'
_refine_ls_weighting_scheme calc
_refine_ls_wR_factor_gt 0.1402
_refine_ls_wR_factor_ref 0.1434
_reflns_number_gt 4873
_reflns_number_total 6002
_reflns_threshold_expression >2sigma(I)
_cod_data_source_file ic901224f_si_002_4.cif
_cod_data_source_block complex4
_cod_depositor_comments
;
The following automatic conversions were performed:
'_symmetry_cell_setting' value 'Monoclinic' changed to 'monoclinic'
according to '/home/saulius/struct/CIF-dictionaries/cif_core.dic'
dictionary named 'cif_core.dic' version 2.4.1 from 2010-06-29.

Automatic conversion script
Id: cif_fix_enum 1527 2010-12-29 10:47:43Z saulius 
;
_cod_original_sg_symbol_Hall 'p 2yb'
_cod_database_code 4303475

loop_
_symmetry_equiv_pos_as_xyz
'x, y, z'
'-x, y+1/2, -z'

loop_
_atom_site_label
_atom_site_type_symbol
_atom_site_fract_x
_atom_site_fract_y
_atom_site_fract_z
_atom_site_U_iso_or_equiv
_atom_site_adp_type
_atom_site_occupancy
_atom_site_symmetry_multiplicity
_atom_site_calc_flag
_atom_site_refinement_flags
_atom_site_disorder_assembly
_atom_site_disorder_group
C1 C 0.92895(17) 0.49002(12) 0.34123(14) 0.0278(4) Uani 1 1 d . . .
C2 C 1.05634(19) 0.48144(15) 0.15554(16) 0.0359(5) Uani 1 1 d . . .
C3 C 1.28927(17) 0.51886(13) 0.25851(14) 0.0273(4) Uani 1 1 d . . .
C4 C 1.1202(2) 0.28244(19) 0.3079(2) 0.0553(7) Uani 1 1 d . . .
H4A H 1.0786 0.2854 0.2368 0.066 Uiso 1 1 calc R . .
C5 C 1.1522(3) 0.18821(19) 0.3517(2) 0.0552(7) Uani 1 1 d . . .
H5A H 1.1352 0.1297 0.3100 0.066 Uiso 1 1 calc R . .
C6 C 1.2090(2) 0.18339(19) 0.4573(2) 0.0528(7) Uani 1 1 d . . .
H6A H 1.2327 0.1210 0.4880 0.063 Uiso 1 1 calc R . .
C7 C 1.2317(2) 0.2701(2) 0.5190(2) 0.0551(7) Uani 1 1 d . . .
H7A H 1.2683 0.2671 0.5920 0.066 Uiso 1 1 calc R . .
C8 C 1.19820(19) 0.36312(16) 0.46917(19) 0.0379(5) Uani 1 1 d . . .
C9 C 1.2097(2) 0.46177(19) 0.5315(2) 0.0506(7) Uani 1 1 d . . .
C10 C 1.1546(2) 0.63692(17) 0.49797(18) 0.0376(5) Uani 1 1 d . . .
C11 C 1.11096(18) 0.70222(15) 0.4009(2) 0.0406(6) Uani 1 1 d . . .
C12 C 1.10076(18) 0.80506(16) 0.4170(2) 0.0451(6) Uani 1 1 d . . .
H12A H 1.1201 0.8345 0.4870 0.054 Uiso 1 1 calc R . .
C13 C 1.0585(2) 0.86554(18) 0.3198(2) 0.0466(6) Uani 1 1 d . . .
H13A H 1.0491 0.9353 0.3249 0.056 Uiso 1 1 calc R . .
C14 C 1.0330(2) 0.81467(17) 0.2197(2) 0.0447(6) Uani 1 1 d . . .
H14A H 1.0063 0.8511 0.1557 0.054 Uiso 1 1 calc R . .
C15 C 1.04581(19) 0.71160(15) 0.2122(2) 0.0396(6) Uani 1 1 d . . .
H15A H 1.0261 0.6795 0.1437 0.047 Uiso 1 1 calc R . .
C16 C 0.57518(17) 0.45049(14) 0.52252(16) 0.0282(5) Uani 1 1 d . . .
C17 C 0.5907(2) 0.48521(18) 0.63146(17) 0.0442(6) Uani 1 1 d . . .
H17A H 0.5948 0.5544 0.6448 0.053 Uiso 1 1 calc R . .
C18 C 0.6007(2) 0.4178(2) 0.7231(2) 0.0511(7) Uani 1 1 d . . .
H18A H 0.6138 0.4430 0.7961 0.061 Uiso 1 1 calc R . .
C19 C 0.5911(2) 0.31292(19) 0.70633(17) 0.0422(6) Uani 1 1 d . . .
H19A H 0.5925 0.2684 0.7672 0.051 Uiso 1 1 calc R . .
C20 C 0.57958(19) 0.27839(17) 0.59637(17) 0.0378(5) Uani 1 1 d . . .
H20A H 0.5745 0.2091 0.5834 0.045 Uiso 1 1 calc R . .
C21 C 0.57518(18) 0.34576(16) 0.50149(18) 0.0363(5) Uani 1 1 d . . .
C22 C 0.56620(18) 0.29940(19) 0.39191(18) 0.0411(6) Uani 1 1 d . . .
H22A H 0.5508 0.2302 0.3870 0.049 Uiso 1 1 calc R . .
C23 C 0.5797(2) 0.29942(16) 0.18641(18) 0.0388(5) Uani 1 1 d . . .
H23A H 0.5006 0.3191 0.1436 0.047 Uiso 1 1 calc R . .
C24 C 0.5831(3) 0.18601(16) 0.19315(19) 0.0477(6) Uani 1 1 d . . .
H24A H 0.5042 0.1605 0.2246 0.057 Uiso 1 1 calc R . .
H24B H 0.6562 0.1638 0.2407 0.057 Uiso 1 1 calc R . .
C25 C 0.5964(2) 0.14591(18) 0.06586(19) 0.0489(6) Uani 1 1 d . . .
H25A H 0.6048 0.0729 0.0666 0.059 Uiso 1 1 calc R . .
H25B H 0.5186 0.1629 0.0214 0.059 Uiso 1 1 calc R . .
C26 C 0.7162(3) 0.19332(16) 0.0098(2) 0.0520(7) Uani 1 1 d . . .
H26A H 0.7945 0.1753 0.0530 0.062 Uiso 1 1 calc R . .
H26B H 0.7228 0.1669 -0.0663 0.062 Uiso 1 1 calc R . .
C27 C 0.7022(3) 0.30796(16) 0.00550(18) 0.0473(6) Uani 1 1 d . . .
H27A H 0.6244 0.3264 -0.0382 0.057 Uiso 1 1 calc R . .
H27B H 0.7760 0.3377 -0.0301 0.057 Uiso 1 1 calc R . .
C28 C 0.6945(2) 0.34727(16) 0.12933(15) 0.0331(5) Uani 1 1 d . . .
H28A H 0.7741 0.3277 0.1715 0.040 Uiso 1 1 calc R . .
C29 C 0.72029(19) 0.51830(16) 0.06463(16) 0.0386(5) Uani 1 1 d . . .
H29A H 0.7555 0.4894 0.0011 0.046 Uiso 1 1 calc R . .
C30 C 0.7172(2) 0.62834(17) 0.07231(18) 0.0370(5) Uani 1 1 d . . .
C31 C 0.7602(3) 0.6788(2) -0.0260(2) 0.0599(8) Uani 1 1 d . . .
H31A H 0.7924 0.6431 -0.0865 0.072 Uiso 1 1 calc R . .
C32 C 0.7518(2) 0.78309(17) -0.0273(2) 0.0506(6) Uani 1 1 d . . .
H32A H 0.7694 0.8187 -0.0926 0.061 Uiso 1 1 calc R . .
C33 C 0.7169(3) 0.8348(2) 0.0698(2) 0.0601(7) Uani 1 1 d . . .
H33A H 0.7174 0.9051 0.0687 0.072 Uiso 1 1 calc R . .
C34 C 0.6817(2) 0.78640(15) 0.1669(2) 0.0415(6) Uani 1 1 d . . .
H34A H 0.6591 0.8239 0.2296 0.050 Uiso 1 1 calc R . .
C35 C 0.68007(17) 0.68157(15) 0.17124(16) 0.0300(5) Uani 1 1 d . . .
Fe1 Fe 1.11224(3) 0.509014(18) 0.31253(2) 0.03229(7) Uani 1 1 d . . .
Mn2 Mn 0.60899(3) 0.49723(2) 0.28890(2) 0.02813(6) Uani 1 1 d . . .
N1 N 1.14543(15) 0.36825(11) 0.36124(14) 0.0314(4) Uani 1 1 d . . .
N2 N 1.16555(16) 0.53907(14) 0.46359(15) 0.0389(5) Uani 1 1 d . . .
N3 N 1.08558(15) 0.65749(15) 0.30011(15) 0.0399(5) Uani 1 1 d . . .
N4 N 0.82265(15) 0.47713(11) 0.35415(14) 0.0322(4) Uani 1 1 d . . .
N5 N 1.0255(2) 0.47267(16) 0.06192(16) 0.0517(6) Uani 1 1 d . . .
N6 N 1.39574(17) 0.51573(15) 0.23235(15) 0.0435(5) Uani 1 1 d . . .
N7 N 0.57866(17) 0.34973(13) 0.30052(15) 0.0361(5) Uani 1 1 d . . .
N8 N 0.67685(15) 0.45846(12) 0.14102(14) 0.0275(4) Uani 1 1 d . . .
O1 O 1.25036(18) 0.46531(13) 0.63038(14) 0.0583(5) Uani 1 1 d . . .
O2 O 1.18111(18) 0.67022(13) 0.59112(16) 0.0570(5) Uani 1 1 d . . .
O3 O 0.56479(13) 0.51763(10) 0.44079(10) 0.0330(3) Uani 1 1 d . . .
O4 O 0.64430(14) 0.63488(10) 0.26134(12) 0.0364(4) Uani 1 1 d . . .
O1W O 1.0438(4) 0.5658(3) -0.1795(3) 0.1721(19) Uani 1 1 d . . .
H1WA H 1.0107 0.5670 -0.1149 0.207 Uiso 1 1 d R . .
H1WB H 1.1044 0.6092 -0.1774 0.207 Uiso 1 1 d R . .

loop_
_atom_site_aniso_label
_atom_site_aniso_U_11
_atom_site_aniso_U_22
_atom_site_aniso_U_33
_atom_site_aniso_U_23
_atom_site_aniso_U_13
_atom_site_aniso_U_12
C1 0.0315(8) 0.0163(7) 0.0350(8) -0.0023(7) -0.0039(7) 0.0003(7)
C2 0.0318(9) 0.0376(10) 0.0379(9) -0.0120(8) -0.0042(8) 0.0156(7)
C3 0.0284(8) 0.0249(8) 0.0281(8) 0.0053(7) -0.0065(7) 0.0018(7)
C4 0.0661(13) 0.0493(12) 0.0519(13) 0.0127(10) 0.0180(11) 0.0279(10)
C5 0.0659(15) 0.0442(12) 0.0559(13) 0.0070(11) 0.0056(12) 0.0116(11)
C6 0.0371(10) 0.0558(12) 0.0669(14) 0.0100(12) 0.0177(10) 0.0265(9)
C7 0.0466(13) 0.0644(14) 0.0557(13) 0.0195(12) 0.0170(11) 0.0152(12)
C8 0.0227(7) 0.0445(10) 0.0471(11) 0.0069(9) 0.0079(8) 0.0122(8)
C9 0.0334(10) 0.0559(12) 0.0616(14) 0.0210(11) -0.0100(10) -0.0070(10)
C10 0.0271(8) 0.0465(11) 0.0391(10) -0.0084(9) 0.0008(8) -0.0010(8)
C11 0.0254(9) 0.0263(9) 0.0704(14) -0.0009(9) 0.0065(10) -0.0009(8)
C12 0.0236(8) 0.0430(10) 0.0692(14) 0.0057(10) 0.0097(9) -0.0185(8)
C13 0.0425(11) 0.0405(11) 0.0570(13) 0.0026(11) 0.0061(10) -0.0057(10)
C14 0.0308(9) 0.0424(11) 0.0607(13) 0.0044(10) -0.0006(9) 0.0125(9)
C15 0.0296(9) 0.0288(9) 0.0607(13) 0.0032(9) 0.0062(9) 0.0076(8)
C16 0.0174(7) 0.0363(9) 0.0315(9) 0.0079(8) 0.0082(7) 0.0004(7)
C17 0.0394(10) 0.0502(12) 0.0438(10) -0.0037(10) 0.0122(9) 0.0028(10)
C18 0.0467(12) 0.0721(16) 0.0349(11) -0.0009(11) 0.0054(10) 0.0093(12)
C19 0.0439(10) 0.0549(13) 0.0281(9) 0.0070(9) 0.0063(9) -0.0001(10)
C20 0.0355(10) 0.0420(10) 0.0356(9) 0.0193(8) -0.0022(8) -0.0042(8)
C21 0.0249(8) 0.0409(10) 0.0425(10) 0.0113(8) -0.0043(8) -0.0122(8)
C22 0.0242(8) 0.0627(13) 0.0361(10) 0.0087(10) -0.0040(8) -0.0127(9)
C23 0.0398(10) 0.0421(10) 0.0337(10) -0.0103(8) -0.0097(8) -0.0056(9)
C24 0.0683(14) 0.0312(9) 0.0432(11) -0.0187(9) -0.0005(11) -0.0180(10)
C25 0.0523(12) 0.0524(12) 0.0410(11) -0.0230(10) -0.0099(10) -0.0054(11)
C26 0.0743(15) 0.0318(10) 0.0509(12) -0.0137(10) 0.0134(12) 0.0109(11)
C27 0.0728(14) 0.0371(10) 0.0318(10) -0.0106(9) 0.0007(11) 0.0118(11)
C28 0.0386(9) 0.0418(10) 0.0198(8) 0.0043(7) 0.0104(7) 0.0117(8)
C29 0.0351(9) 0.0486(11) 0.0322(8) 0.0131(9) 0.0036(7) -0.0113(9)
C30 0.0344(9) 0.0446(10) 0.0328(9) 0.0025(9) 0.0108(8) 0.0021(9)
C31 0.0644(16) 0.0508(12) 0.0637(15) 0.0213(12) -0.0069(13) -0.0161(12)
C32 0.0547(11) 0.0513(11) 0.0466(12) 0.0050(10) 0.0141(10) -0.0358(9)
C33 0.0487(12) 0.0629(14) 0.0695(15) 0.0221(13) 0.0135(11) -0.0149(12)
C34 0.0360(10) 0.0295(9) 0.0583(13) 0.0176(9) -0.0075(10) -0.0034(8)
C35 0.0215(8) 0.0374(9) 0.0308(9) 0.0017(8) -0.0030(7) 0.0018(7)
Fe1 0.02989(12) 0.03184(12) 0.03495(12) -0.00021(13) -0.00111(10) 0.00424(12)
Mn2 0.02657(11) 0.03080(12) 0.02715(11) -0.00222(12) 0.00284(10) 0.00039(11)
N1 0.0281(7) 0.0242(7) 0.0421(8) 0.0174(7) 0.0046(7) 0.0017(6)
N2 0.0234(7) 0.0515(10) 0.0405(9) 0.0044(8) -0.0163(7) -0.0023(7)
N3 0.0214(7) 0.0526(10) 0.0456(10) 0.0065(8) 0.0009(7) 0.0079(8)
N4 0.0240(7) 0.0305(8) 0.0417(8) 0.0031(7) -0.0014(7) 0.0032(6)
N5 0.0538(11) 0.0640(12) 0.0368(9) -0.0095(8) -0.0038(8) 0.0289(9)
N6 0.0373(8) 0.0504(11) 0.0427(8) 0.0002(9) 0.0015(7) 0.0100(9)
N7 0.0356(8) 0.0329(8) 0.0398(9) -0.0028(7) 0.0025(7) 0.0043(7)
N8 0.0240(7) 0.0262(7) 0.0313(7) 0.0047(6) -0.0092(6) -0.0007(6)
O1 0.0689(10) 0.0543(9) 0.0482(8) 0.0007(7) -0.0391(7) -0.0028(8)
O2 0.0591(10) 0.0498(9) 0.0606(10) -0.0034(9) -0.0154(8) -0.0100(8)
O3 0.0393(7) 0.0289(6) 0.0316(6) -0.0019(6) 0.0109(5) 0.0058(6)
O4 0.0404(7) 0.0317(7) 0.0373(7) -0.0016(6) 0.0066(6) -0.0005(6)
O1W 0.176(4) 0.157(3) 0.180(3) -0.032(3) -0.048(3) -0.031(3)

loop_
_atom_type_symbol
_atom_type_description
_atom_type_scat_dispersion_real
_atom_type_scat_dispersion_imag
_atom_type_scat_source
C C 0.0033 0.0016 'International Tables Vol C Tables 4.2.6.8 and 6.1.1.4'
H H 0.0000 0.0000 'International Tables Vol C Tables 4.2.6.8 and 6.1.1.4'
N N 0.0061 0.0033 'International Tables Vol C Tables 4.2.6.8 and 6.1.1.4'
O O 0.0106 0.0060 'International Tables Vol C Tables 4.2.6.8 and 6.1.1.4'
Mn Mn 0.3368 0.7283 'International Tables Vol C Tables 4.2.6.8 and 6.1.1.4'
Fe Fe 0.3463 0.8444 'International Tables Vol C Tables 4.2.6.8 and 6.1.1.4'

loop_
_geom_angle_atom_site_label_1
_geom_angle_atom_site_label_2
_geom_angle_atom_site_label_3
_geom_angle
_geom_angle_site_symmetry_1
_geom_angle_site_symmetry_3
_geom_angle_publ_flag
N4 C1 Fe1 177.45(16) . . ?
N5 C2 Fe1 174.92(19) . . ?
N6 C3 Fe1 173.21(16) . . ?
N1 C4 C5 123.8(2) . . ?
N1 C4 H4A 118.1 . . ?
C5 C4 H4A 118.1 . . ?
C6 C5 C4 118.3(2) . . ?
C6 C5 H5A 120.9 . . ?
C4 C5 H5A 120.9 . . ?
C5 C6 C7 120.4(2) . . ?
C5 C6 H6A 119.8 . . ?
C7 C6 H6A 119.8 . . ?
C6 C7 C8 118.4(2) . . ?
C6 C7 H7A 120.8 . . ?
C8 C7 H7A 120.8 . . ?
N1 C8 C7 121.2(2) . . ?
N1 C8 C9 115.82(18) . . ?
C7 C8 C9 122.9(2) . . ?
O1 C9 N2 128.7(2) . . ?
O1 C9 C8 121.2(2) . . ?
N2 C9 C8 110.1(2) . . ?
O2 C10 N2 126.9(2) . . ?
O2 C10 C11 122.8(2) . . ?
N2 C10 C11 110.27(18) . . ?
N3 C11 C12 122.8(2) . . ?
N3 C11 C10 117.96(18) . . ?
C12 C11 C10 119.2(2) . . ?
C11 C12 C13 117.2(2) . . ?
C11 C12 H12A 121.4 . . ?
C13 C12 H12A 121.4 . . ?
C14 C13 C12 116.9(2) . . ?
C14 C13 H13A 121.6 . . ?
C12 C13 H13A 121.6 . . ?
C15 C14 C13 121.7(2) . . ?
C15 C14 H14A 119.2 . . ?
C13 C14 H14A 119.2 . . ?
N3 C15 C14 121.1(2) . . ?
N3 C15 H15A 119.4 . . ?
C14 C15 H15A 119.4 . . ?
O3 C16 C17 117.91(18) . . ?
O3 C16 C21 122.39(17) . . ?
C17 C16 C21 119.66(19) . . ?
C16 C17 C18 121.0(2) . . ?
C16 C17 H17A 119.5 . . ?
C18 C17 H17A 119.5 . . ?
C17 C18 C19 121.0(2) . . ?
C17 C18 H18A 119.5 . . ?
C19 C18 H18A 119.5 . . ?
C20 C19 C18 117.6(2) . . ?
C20 C19 H19A 121.2 . . ?
C18 C19 H19A 121.2 . . ?
C19 C20 C21 122.1(2) . . ?
C19 C20 H20A 118.9 . . ?
C21 C20 H20A 118.9 . . ?
C16 C21 C20 118.30(19) . . ?
C16 C21 C22 125.5(2) . . ?
C20 C21 C22 116.18(19) . . ?
N7 C22 C21 122.4(2) . . ?
N7 C22 H22A 118.8 . . ?
C21 C22 H22A 118.8 . . ?
C24 C23 N7 113.25(17) . . ?
C24 C23 C28 114.88(19) . . ?
N7 C23 C28 104.32(16) . . ?
C24 C23 H23A 108.0 . . ?
N7 C23 H23A 108.0 . . ?
C28 C23 H23A 108.0 . . ?
C23 C24 C25 106.40(18) . . ?
C23 C24 H24A 110.4 . . ?
C25 C24 H24A 110.4 . . ?
C23 C24 H24B 110.4 . . ?
C25 C24 H24B 110.4 . . ?
H24A C24 H24B 108.6 . . ?
C26 C25 C24 111.42(19) . . ?
C26 C25 H25A 109.3 . . ?
C24 C25 H25A 109.3 . . ?
C26 C25 H25B 109.3 . . ?
C24 C25 H25B 109.3 . . ?
H25A C25 H25B 108.0 . . ?
C27 C26 C25 109.8(2) . . ?
C27 C26 H26A 109.7 . . ?
C25 C26 H26A 109.7 . . ?
C27 C26 H26B 109.7 . . ?
C25 C26 H26B 109.7 . . ?
H26A C26 H26B 108.2 . . ?
C26 C27 C28 107.99(17) . . ?
C26 C27 H27A 110.1 . . ?
C28 C27 H27A 110.1 . . ?
C26 C27 H27B 110.1 . . ?
C28 C27 H27B 110.1 . . ?
H27A C27 H27B 108.4 . . ?
N8 C28 C23 105.53(16) . . ?
N8 C28 C27 115.32(16) . . ?
C23 C28 C27 110.33(17) . . ?
N8 C28 H28A 108.5 . . ?
C23 C28 H28A 108.5 . . ?
C27 C28 H28A 108.5 . . ?
N8 C29 C30 123.87(19) . . ?
N8 C29 H29A 118.1 . . ?
C30 C29 H29A 118.1 . . ?
C31 C30 C35 122.6(2) . . ?
C31 C30 C29 114.1(2) . . ?
C35 C30 C29 123.29(18) . . ?
C32 C31 C30 117.0(2) . . ?
C32 C31 H31A 121.5 . . ?
C30 C31 H31A 121.5 . . ?
C31 C32 C33 119.9(2) . . ?
C31 C32 H32A 120.1 . . ?
C33 C32 H32A 120.1 . . ?
C34 C33 C32 122.9(2) . . ?
C34 C33 H33A 118.5 . . ?
C32 C33 H33A 118.5 . . ?
C33 C34 C35 119.9(2) . . ?
C33 C34 H34A 120.0 . . ?
C35 C34 H34A 120.0 . . ?
O4 C35 C34 120.64(18) . . ?
O4 C35 C30 122.13(18) . . ?
C34 C35 C30 117.23(19) . . ?
N2 Fe1 C1 96.35(7) . . ?
N2 Fe1 C2 178.60(8) . . ?
C1 Fe1 C2 83.66(8) . . ?
N2 Fe1 C3 93.07(7) . . ?
C1 Fe1 C3 170.44(7) . . ?
C2 Fe1 C3 86.97(8) . . ?
N2 Fe1 N1 83.22(8) . . ?
C1 Fe1 N1 89.22(7) . . ?
C2 Fe1 N1 98.19(8) . . ?
C3 Fe1 N1 90.24(7) . . ?
N2 Fe1 N3 84.05(8) . . ?
C1 Fe1 N3 90.42(7) . . ?
C2 Fe1 N3 94.54(8) . . ?
C3 Fe1 N3 92.22(7) . . ?
N1 Fe1 N3 167.14(7) . . ?
O4 Mn2 O3 94.72(6) . . ?
O4 Mn2 N8 91.10(6) . . ?
O3 Mn2 N8 170.05(6) . . ?
O4 Mn2 N7 173.57(7) . . ?
O3 Mn2 N7 91.69(7) . . ?
N8 Mn2 N7 82.47(7) . . ?
O4 Mn2 N6 92.13(7) . 1_455 ?
O3 Mn2 N6 89.74(6) . 1_455 ?
N8 Mn2 N6 98.11(6) . 1_455 ?
N7 Mn2 N6 88.41(7) . 1_455 ?
O4 Mn2 N4 88.84(6) . . ?
O3 Mn2 N4 87.92(6) . . ?
N8 Mn2 N4 84.13(6) . . ?
N7 Mn2 N4 90.88(6) . . ?
N6 Mn2 N4 177.54(6) 1_455 . ?
C4 N1 C8 117.82(18) . . ?
C4 N1 Fe1 130.00(15) . . ?
C8 N1 Fe1 112.13(13) . . ?
C10 N2 C9 124.36(19) . . ?
C10 N2 Fe1 117.21(14) . . ?
C9 N2 Fe1 118.42(16) . . ?
C15 N3 C11 120.3(2) . . ?
C15 N3 Fe1 129.36(16) . . ?
C11 N3 Fe1 110.29(14) . . ?
C1 N4 Mn2 148.75(15) . . ?
C3 N6 Mn2 147.26(15) . 1_655 ?
C22 N7 C23 122.13(19) . . ?
C22 N7 Mn2 126.30(16) . . ?
C23 N7 Mn2 111.47(13) . . ?
C29 N8 C28 119.43(17) . . ?
C29 N8 Mn2 127.15(14) . . ?
C28 N8 Mn2 112.79(12) . . ?
C16 O3 Mn2 125.94(12) . . ?
C35 O4 Mn2 131.60(13) . . ?
H1WA O1W H1WB 106.5 . . ?

loop_
_geom_bond_atom_site_label_1
_geom_bond_atom_site_label_2
_geom_bond_distance
_geom_bond_site_symmetry_2
_geom_bond_publ_flag
C1 N4 1.129(2) . ?
C1 Fe1 1.9553(18) . ?
C2 N5 1.146(3) . ?
C2 Fe1 1.9570(19) . ?
C3 N6 1.156(2) . ?
C3 Fe1 1.9676(18) . ?
C4 N1 1.320(3) . ?
C4 C5 1.385(4) . ?
C4 H4A 0.9300 . ?
C5 C6 1.361(4) . ?
C5 H5A 0.9300 . ?
C6 C7 1.374(4) . ?
C6 H6A 0.9300 . ?
C7 C8 1.402(3) . ?
C7 H7A 0.9300 . ?
C8 N1 1.370(3) . ?
C8 C9 1.501(3) . ?
C9 O1 1.228(3) . ?
C9 N2 1.368(3) . ?
C10 O2 1.208(3) . ?
C10 N2 1.363(3) . ?
C10 C11 1.492(3) . ?
C11 N3 1.348(3) . ?
C11 C12 1.378(3) . ?
C12 C13 1.454(3) . ?
C12 H12A 0.9300 . ?
C13 C14 1.378(3) . ?
C13 H13A 0.9300 . ?
C14 C15 1.373(3) . ?
C14 H14A 0.9300 . ?
C15 N3 1.315(3) . ?
C15 H15A 0.9300 . ?
C16 O3 1.314(2) . ?
C16 C17 1.372(3) . ?
C16 C21 1.408(3) . ?
C17 C18 1.404(3) . ?
C17 H17A 0.9300 . ?
C18 C19 1.405(4) . ?
C18 H18A 0.9300 . ?
C19 C20 1.379(3) . ?
C19 H19A 0.9300 . ?
C20 C21 1.432(3) . ?
C20 H20A 0.9300 . ?
C21 C22 1.434(3) . ?
C22 N7 1.281(3) . ?
C22 H22A 0.9300 . ?
C23 C24 1.503(3) . ?
C23 N7 1.506(3) . ?
C23 C28 1.527(3) . ?
C23 H23A 0.9800 . ?
C24 C25 1.608(3) . ?
C24 H24A 0.9700 . ?
C24 H24B 0.9700 . ?
C25 C26 1.560(4) . ?
C25 H25A 0.9700 . ?
C25 H25B 0.9700 . ?
C26 C27 1.524(3) . ?
C26 H26A 0.9700 . ?
C26 H26B 0.9700 . ?
C27 C28 1.560(3) . ?
C27 H27A 0.9700 . ?
C27 H27B 0.9700 . ?
C28 N8 1.489(3) . ?
C28 H28A 0.9800 . ?
C29 N8 1.295(3) . ?
C29 C30 1.459(3) . ?
C29 H29A 0.9300 . ?
C30 C31 1.427(3) . ?
C30 C35 1.432(3) . ?
C31 C32 1.383(3) . ?
C31 H31A 0.9300 . ?
C32 C33 1.396(4) . ?
C32 H32A 0.9300 . ?
C33 C34 1.378(4) . ?
C33 H33A 0.9300 . ?
C34 C35 1.388(3) . ?
C34 H34A 0.9300 . ?
C35 O4 1.299(2) . ?
Fe1 N2 1.8911(17) . ?
Fe1 N1 1.9751(15) . ?
Fe1 N3 1.988(2) . ?
Mn2 O4 1.8880(14) . ?
Mn2 O3 1.8913(13) . ?
Mn2 N8 1.9786(17) . ?
Mn2 N7 1.9818(18) . ?
Mn2 N6 2.2916(18) 1_455 ?
Mn2 N4 2.3261(16) . ?
N6 Mn2 2.2916(18) 1_655 ?
O1W H1WA 0.8500 . ?
O1W H1WB 0.8500 . ?
